data_4349900
loop_
_publ_author_name
'Xia, Yu-Pei'
'Wang, Chen-Xue'
'An, Lian-Cai'
'Zhang, Da-Shuai'
'Hu, Tong-Liang'
'Xu, Jialiang'
'Chang, Ze'
'Bu, Xian-He'

_publ_section_title
;
 Utilizing an effective framework to dye energy transfer in a
 carbazole-based metal--organic framework for high performance white light
 emission tuning
;
_journal_issue 11
_journal_name_full 'Inorganic Chemistry Frontiers'
_journal_page_first 2868
_journal_paper_doi 10.1039/C8QI00747K
_journal_volume 5
_journal_year 2018
_chemical_formula_moiety '0.5(C132 H72 N4 O26 Zn8)'
_chemical_formula_sum 'C66 H36 N2 O13 Zn4'
_chemical_formula_weight 1326.45
_space_group_crystal_system tetragonal
_space_group_IT_number 136
_space_group_name_Hall '-P 4n 2n'
_space_group_name_H-M_alt 'P 42/m n m'
_atom_sites_solution_hydrogens geom
_audit_creation_date 2018-06-19
_audit_creation_method
;
Olex2 1.2-beta
(compiled 2018.05.18 svn.r3508 for OlexSys, GUI svn.r5497)
;
_audit_update_record
;
2018-06-20 deposited with the CCDC.
2018-09-12 downloaded from the CCDC.
;
_cell_angle_alpha 90
_cell_angle_beta 90
_cell_angle_gamma 90
_cell_formula_units_Z 2
_cell_length_a 26.3989(3)
_cell_length_b 26.3989(3)
_cell_length_c 19.2174(3)
_cell_measurement_reflns_used 18265
_cell_measurement_temperature 301.7(5)
_cell_measurement_theta_max 73.9160
_cell_measurement_theta_min 3.7720
_cell_volume 13392.6(3)
_computing_cell_refinement 'CrysAlisPro 1.171.39.33c (Rigaku OD, 2017)'
_computing_data_collection 'CrysAlisPro 1.171.39.33c (Rigaku OD, 2017)'
_computing_data_reduction 'CrysAlisPro 1.171.39.33c (Rigaku OD, 2017)'
_computing_molecular_graphics 'Olex2 (Dolomanov et al., 2009)'
_computing_publication_material 'Olex2 (Dolomanov et al., 2009)'
_computing_structure_refinement 'ShelXL (Sheldrick, 2015)'
_computing_structure_solution 'SHELXT 2014/5 (Sheldrick, 2014)'
_diffrn_ambient_environment air
_diffrn_ambient_temperature 301.7(5)
_diffrn_detector 'CCD plate'
_diffrn_measured_fraction_theta_full 0.997
_diffrn_measured_fraction_theta_max 0.991
_diffrn_measurement_details
;
List of Runs (angles in degrees, time in seconds):

  # Type    Start    End  Width  t~exp~   \w     \q     \k     \f   Frames
#--------------------------------------------------------------------------
  1  \w     17.00  44.00   0.50    5.00    --    0.00  19.00-150.00   54
  2  \w    -30.00  73.00   0.50    5.00    --    0.00  57.00   0.00  206
  3  \w     67.00 124.00   0.50  110.00    --   95.80  82.00 150.00  114
  4  \w      7.00 129.00   0.50  110.00    --   95.80 -77.00 -60.00  244
  5  \w     75.00 121.00   0.50  110.00    --   95.80  61.00-120.00   92
  6  \w    116.00 178.00   0.50  110.00    --   95.80  77.00-180.00  124
  7  \w     63.00 105.00   0.50  110.00    --   95.80  77.00-180.00   84
;
_diffrn_measurement_device 'four-circle diffractometer'
_diffrn_measurement_device_type 'XtaLAB AFC12 (RINC): Kappa single'
_diffrn_measurement_method '\w scans'
_diffrn_orient_matrix_type 'CrysAlisPro convention (1999,Acta A55,543-557)'
_diffrn_orient_matrix_UB_11 -0.0432229000
_diffrn_orient_matrix_UB_12 -0.0377678000
_diffrn_orient_matrix_UB_13 -0.0142286000
_diffrn_orient_matrix_UB_21 -0.0363766000
_diffrn_orient_matrix_UB_22 0.0444754000
_diffrn_orient_matrix_UB_23 -0.0139480000
_diffrn_orient_matrix_UB_31 0.0145353000
_diffrn_orient_matrix_UB_32 -0.0009999000
_diffrn_orient_matrix_UB_33 -0.0776869000
_diffrn_radiation_monochromator mirror
_diffrn_radiation_probe x-ray
_diffrn_radiation_type CuK\a
_diffrn_radiation_wavelength 1.54184
_diffrn_reflns_av_R_equivalents 0.0338
_diffrn_reflns_av_unetI/netI 0.0225
_diffrn_reflns_Laue_measured_fraction_full 0.997
_diffrn_reflns_Laue_measured_fraction_max 0.991
_diffrn_reflns_limit_h_max 25
_diffrn_reflns_limit_h_min -32
_diffrn_reflns_limit_k_max 20
_diffrn_reflns_limit_k_min -30
_diffrn_reflns_limit_l_max 20
_diffrn_reflns_limit_l_min -23
_diffrn_reflns_number 45163
_diffrn_reflns_point_group_measured_fraction_full 0.997
_diffrn_reflns_point_group_measured_fraction_max 0.991
_diffrn_reflns_theta_full 67.684
_diffrn_reflns_theta_max 74.401
_diffrn_reflns_theta_min 3.744
_diffrn_source 'Rotating-anode X-ray tube (dual wavelength)'
_diffrn_source_type 'Rigaku (Cu) X-ray DW Source'
_exptl_absorpt_coefficient_mu 0.529
_exptl_absorpt_correction_T_max 1.00000
_exptl_absorpt_correction_T_min 0.78342
_exptl_absorpt_correction_type multi-scan
_exptl_absorpt_process_details
;
CrysAlisPro 1.171.39.33c (Rigaku Oxford Diffraction, 2017)
Empirical absorption correction using spherical harmonics,
 implemented in SCALE3 ABSPACK scaling algorithm.
;
_exptl_crystal_colour 'clear light colourless'
_exptl_crystal_colour_lustre clear
_exptl_crystal_colour_modifier light
_exptl_crystal_colour_primary colourless
_exptl_crystal_density_diffrn 0.329
_exptl_crystal_description hexagonal
_exptl_crystal_F_000 1340
_exptl_crystal_size_max 0.26
_exptl_crystal_size_mid 0.23
_exptl_crystal_size_min 0.21
_refine_diff_density_max 0.255
_refine_diff_density_min -0.206
_refine_diff_density_rms 0.033
_refine_ls_extinction_method none
_refine_ls_goodness_of_fit_ref 1.021
_refine_ls_hydrogen_treatment constr
_refine_ls_matrix_type full
_refine_ls_number_parameters 170
_refine_ls_number_reflns 7203
_refine_ls_number_restraints 0
_refine_ls_restrained_S_all 1.021
_refine_ls_R_factor_all 0.0544
_refine_ls_R_factor_gt 0.0486
_refine_ls_shift/su_max 0.002
_refine_ls_shift/su_mean 0.000
_refine_ls_structure_factor_coef Fsqd
_refine_ls_weighting_details 'w=1/[\s^2^(Fo^2^)+(0.1201P)^2^] where P=(Fo^2^+2Fc^2^)/3'
_refine_ls_weighting_scheme calc
_refine_ls_wR_factor_gt 0.1503
_refine_ls_wR_factor_ref 0.1562
_reflns_Friedel_coverage 0.000
_reflns_number_gt 5791
_reflns_number_total 7203
_reflns_threshold_expression 'I > 2\s(I)'
_cod_data_source_file c8qi00747k2.cif
_cod_data_source_block XYP-1
_cod_original_cell_volume 13392.6(4)
_cod_database_code 4349900
_shelx_shelxl_version_number 2018/3
_shelx_space_group_comment
;
The symmetry employed for this shelxl refinement is uniquely defined
by the following loop, which should always be used as a source of
symmetry information in preference to the above space-group names.
They are only intended as comments.
;
_shelx_estimated_absorpt_t_max 0.897
_shelx_estimated_absorpt_t_min 0.875
_reflns_odcompleteness_completeness 99.82
_reflns_odcompleteness_iscentric 1
_reflns_odcompleteness_theta 66.97
_olex2_refinement_description
;
1. Fixed Uiso
 At 1.2 times of:
  All C(H) groups
2. Others
 Fixed Sof: Zn1(0.25) Zn2(0.25) O2(0.5) O3(0.5) O4(0.25) O5(0.25) C3(0.5)
 H3(0.5) C4(0.5) H4(0.5) C6(0.5) H6(0.5) C7(0.5) H7(0.5) C15(0.5) H15(0.5)
 C16(0.5) H16(0.5)
3.a Aromatic/amide H refined with riding coordinates:
 C3(H3), C4(H4), C6(H6), C7(H7), C9(H9), C12(H12), C13(H13), C15(H15), C16(H16)
;
_olex2_submission_special_instructions 'No special instructions were received'
_oxdiff_exptl_absorpt_empirical_details
;
Empirical correction (ABSPACK) includes:
- Absorption correction using spherical harmonics
- Frame scaling
;
_oxdiff_exptl_absorpt_empirical_full_max 1.296
_oxdiff_exptl_absorpt_empirical_full_min 0.722

loop_
_space_group_symop_operation_xyz
'x, y, z'
'-x, -y, z'
'-y+1/2, x+1/2, z+1/2'
'y+1/2, -x+1/2, z+1/2'
'-x+1/2, y+1/2, -z+1/2'
'x+1/2, -y+1/2, -z+1/2'
'y, x, -z'
'-y, -x, -z'
'-x, -y, -z'
'x, y, -z'
'y-1/2, -x-1/2, -z-1/2'
'-y-1/2, x-1/2, -z-1/2'
'x-1/2, -y-1/2, z-1/2'
'-x-1/2, y-1/2, z-1/2'
'-y, -x, z'
'y, x, z'

loop_
_atom_site_label
_atom_site_type_symbol
_atom_site_fract_x
_atom_site_fract_y
_atom_site_fract_z
_atom_site_U_iso_or_equiv
_atom_site_adp_type
_atom_site_occupancy
_atom_site_site_symmetry_order
_atom_site_calc_flag
_atom_site_refinement_flags_posn
_atom_site_refinement_flags_adp
_atom_site_refinement_flags_occupancy
Zn1 Zn 0.47035(2) -0.47035(2) 1.41717(2) 0.06280(13) Uani 0.5 2 d S T P
Zn2 Zn 0.51291(2) -0.42749(2) 1.500000 0.06748(14) Uani 0.5 2 d S T P
O1 O 0.500000 -0.500000 1.500000 0.0618(4) Uani 1 8 d S T P
O2 O 0.55117(8) -0.40746(7) 1.41888(8) 0.0990(4) Uani 0.5 1 d . . .
O3 O 0.52117(7) -0.43786(7) 1.35995(9) 0.0945(4) Uani 0.5 1 d . . .
O4 O 0.92058(5) -0.07942(5) 1.05659(12) 0.1207(10) Uani 0.5 2 d S T P
O5 O 0.94955(10) -0.10964(9) 1.000000 0.1113(8) Uani 0.5 2 d S T P
N1 N 0.75300(5) -0.24700(5) 1.000000 0.1665(15) Uani 1 4 d S T P
C1 C 0.56774(4) -0.43226(4) 1.36822(8) 0.0867(4) Uani 1 2 d S T P
C2 C 0.59556(4) -0.40444(4) 1.31356(8) 0.1038(5) Uani 1 2 d S T P
C3 C 0.57203(12) -0.38844(13) 1.25460(13) 0.1262(11) Uani 0.5 1 d . . .
H3 H 0.537746 -0.395113 1.248328 0.151 Uiso 0.5 1 calc R . .
C4 C 0.59866(13) -0.36215(14) 1.20341(14) 0.1448(15) Uani 0.5 1 d . . .
H4 H 0.581853 -0.351877 1.163293 0.174 Uiso 0.5 1 calc R . .
C5 C 0.64883(5) -0.35117(5) 1.21093(10) 0.1406(10) Uani 1 2 d S T P
C6 C 0.63116(16) -0.32722(13) 1.27011(15) 0.1595(18) Uani 0.5 1 d . . .
H6 H 0.637014 -0.292709 1.275570 0.191 Uiso 0.5 1 calc R . .
C7 C 0.60493(15) -0.35314(12) 1.32165(14) 0.1392(13) Uani 0.5 1 d . . .
H7 H 0.593751 -0.336217 1.361218 0.167 Uiso 0.5 1 calc R . .
C8 C 0.67685(5) -0.32315(5) 1.15717(10) 0.1536(12) Uani 1 2 d S T P
C9 C 0.66842(5) -0.33158(5) 1.08686(9) 0.1489(12) Uani 1 2 d S T P
H9 H 0.644566 -0.355434 1.072923 0.179 Uiso 1 2 calc RS T P
C10 C 0.69523(4) -0.30477(4) 1.03758(9) 0.1463(11) Uani 1 2 d S T P
C11 C 0.73130(4) -0.26870(4) 1.05849(9) 0.1615(12) Uani 1 2 d S T P
C12 C 0.74064(5) -0.25936(5) 1.12830(10) 0.1861(17) Uani 1 2 d S T P
H12 H 0.764496 -0.235504 1.142211 0.223 Uiso 1 2 calc RS T P
C13 C 0.71345(5) -0.28655(5) 1.17587(10) 0.1886(17) Uani 1 2 d S T P
H13 H 0.719327 -0.280673 1.222896 0.226 Uiso 1 2 calc RS T P
C14 C 0.79123(6) -0.20877(6) 1.000000 0.1380(14) Uani 1 4 d S T P
C15 C 0.78404(14) -0.16496(16) 0.9657(2) 0.1741(18) Uani 0.5 1 d . . .
H15 H 0.753799 -0.159324 0.942148 0.209 Uiso 0.5 1 calc R . .
C16 C 0.82144(12) -0.12818(14) 0.9654(2) 0.1593(15) Uani 0.5 1 d . . .
H16 H 0.816147 -0.098336 0.940748 0.191 Uiso 0.5 1 calc R . .
C17 C 0.86530(5) -0.13470(5) 1.000000 0.1002(7) Uani 1 4 d S T P
C18 C 0.90498(5) -0.09502(5) 1.000000 0.0857(6) Uani 1 4 d S T P

loop_
_atom_site_aniso_label
_atom_site_aniso_U_11
_atom_site_aniso_U_22
_atom_site_aniso_U_33
_atom_site_aniso_U_23
_atom_site_aniso_U_13
_atom_site_aniso_U_12
Zn1 0.06752(16) 0.06752(16) 0.0534(2) -0.00026(8) 0.00026(8) 0.00878(13)
Zn2 0.0762(2) 0.0632(2) 0.0630(2) 0.000 0.000 0.00689(14)
O1 0.0647(5) 0.0647(5) 0.0561(8) 0.000 0.000 0.0077(6)
O2 0.1249(12) 0.0929(10) 0.0792(8) 0.0075(7) 0.0168(8) -0.0122(9)
O3 0.0979(10) 0.1073(10) 0.0782(9) 0.0191(8) 0.0037(8) -0.0143(8)
O4 0.1432(16) 0.1432(16) 0.0757(12) -0.0021(7) -0.0021(7) -0.0863(19)
O5 0.1007(16) 0.0876(15) 0.145(2) 0.000 0.000 -0.0359(13)
N1 0.213(2) 0.213(2) 0.0738(11) 0.000 0.000 -0.163(3)
C1 0.0968(6) 0.0968(6) 0.0664(8) 0.0043(5) 0.0043(5) -0.0179(8)
C2 0.1205(9) 0.1205(9) 0.0703(9) 0.0068(5) 0.0068(5) -0.0441(11)
C3 0.130(2) 0.163(3) 0.0858(14) 0.0328(15) -0.0043(13) -0.0617(18)
C4 0.161(3) 0.189(3) 0.0850(14) 0.0359(17) -0.0103(16) -0.081(3)
C5 0.1730(15) 0.1730(15) 0.0758(10) 0.0060(6) 0.0060(6) -0.1003(18)
C6 0.248(4) 0.142(3) 0.0888(15) -0.0045(15) 0.0273(19) -0.105(3)
C7 0.205(3) 0.130(2) 0.0832(14) -0.0041(14) 0.0305(17) -0.073(2)
C8 0.1917(19) 0.1917(19) 0.0773(10) 0.0040(6) 0.0040(6) -0.121(2)
C9 0.1845(18) 0.1845(18) 0.0778(10) 0.0026(5) 0.0026(5) -0.126(2)
C10 0.1848(16) 0.1848(16) 0.0692(9) -0.0003(4) -0.0003(4) -0.1302(19)
C11 0.2078(19) 0.2078(19) 0.0689(9) 0.0004(5) 0.0004(5) -0.152(2)
C12 0.243(3) 0.243(3) 0.0729(10) -0.0026(5) -0.0026(5) -0.180(3)
C13 0.247(3) 0.247(3) 0.0718(10) 0.0003(6) 0.0003(6) -0.176(3)
C14 0.172(2) 0.172(2) 0.0699(13) 0.000 0.000 -0.117(3)
C15 0.156(3) 0.206(3) 0.160(3) 0.048(2) -0.060(2) -0.116(3)
C16 0.137(2) 0.161(3) 0.180(3) 0.054(2) -0.060(2) -0.086(2)
C17 0.1135(12) 0.1135(12) 0.0734(11) 0.000 0.000 -0.0584(14)
C18 0.0923(9) 0.0923(9) 0.0725(11) 0.000 0.000 -0.0358(12)

loop_
_atom_type_symbol
_atom_type_description
_atom_type_scat_dispersion_real
_atom_type_scat_dispersion_imag
_atom_type_scat_source
C C 0.0181 0.0091 'International Tables Vol C Tables 4.2.6.8 and 6.1.1.4'
H H 0.0000 0.0000 'International Tables Vol C Tables 4.2.6.8 and 6.1.1.4'
N N 0.0311 0.0180 'International Tables Vol C Tables 4.2.6.8 and 6.1.1.4'
O O 0.0492 0.0322 'International Tables Vol C Tables 4.2.6.8 and 6.1.1.4'
Zn Zn -1.5491 0.6778 'International Tables Vol C Tables 4.2.6.8 and 6.1.1.4'

loop_
_geom_angle_atom_site_label_1
_geom_angle_atom_site_label_2
_geom_angle_atom_site_label_3
_geom_angle
_geom_angle_site_symmetry_1
_geom_angle_site_symmetry_3
O1 Zn1 Zn2 54.645(9) . 15
O3 Zn1 Zn2 166.08(6) . 15
O3 Zn1 Zn2 80.40(5) 15 15
O3 Zn1 O1 111.45(5) . .
O3 Zn1 O1 111.45(5) 15 .
O3 Zn1 O3 106.96(11) . 15
O4 Zn1 Zn2 79.20(5) 11_668 15
O4 Zn1 O1 109.63(7) 11_668 .
O4 Zn1 O3 108.63(7) 11_668 .
O4 Zn1 O3 108.63(7) 11_668 15
O1 Zn2 Zn1 54.420(10) . 10_558
O2 Zn2 Zn1 80.09(6) 10_558 10_558
O2 Zn2 Zn1 165.59(6) . 10_558
O2 Zn2 O1 111.18(6) . .
O2 Zn2 O1 111.17(6) 10_558 .
O2 Zn2 O2 107.65(11) . 10_558
O2 Zn2 O5 108.23(8) . 13_556
O2 Zn2 O5 108.23(8) 10_558 13_556
O5 Zn2 Zn1 79.84(6) 13_556 10_558
O5 Zn2 O1 110.27(9) 13_556 .
Zn1 O1 Zn1 179.997(12) 10_558 16_645
Zn1 O1 Zn1 69.627(18) . 16_645
Zn1 O1 Zn1 110.376(18) 9_648 16_645
Zn1 O1 Zn1 110.376(18) 10_558 .
Zn1 O1 Zn1 180.0 9_648 .
Zn1 O1 Zn1 69.622(18) 10_558 9_648
Zn1 O1 Zn2 70.935(7) 10_558 15
Zn1 O1 Zn2 109.065(7) 10_558 16_645
Zn1 O1 Zn2 109.065(7) 9_648 .
Zn1 O1 Zn2 109.065(7) 9_648 15
Zn1 O1 Zn2 70.934(7) 16_645 16_645
Zn1 O1 Zn2 70.934(7) . 15
Zn1 O1 Zn2 109.066(7) 16_645 .
Zn1 O1 Zn2 109.066(7) 16_645 15
Zn1 O1 Zn2 109.066(7) . 16_645
Zn1 O1 Zn2 109.065(7) 10_558 9_648
Zn1 O1 Zn2 70.935(7) 10_558 .
Zn1 O1 Zn2 70.935(7) 9_648 9_648
Zn1 O1 Zn2 70.934(7) . .
Zn1 O1 Zn2 109.066(7) . 9_648
Zn1 O1 Zn2 70.934(7) 16_645 9_648
Zn1 O1 Zn2 70.935(7) 9_648 16_645
Zn2 O1 Zn2 180.0 15 16_645
Zn2 O1 Zn2 69.81(2) 15 9_648
Zn2 O1 Zn2 180.0 9_648 .
Zn2 O1 Zn2 110.20(2) 9_648 16_645
Zn2 O1 Zn2 110.20(2) 15 .
Zn2 O1 Zn2 69.80(2) 16_645 .
C1 O2 Zn2 131.85(14) . .
C1 O3 Zn1 131.51(13) . .
C18 O4 Zn1 133.35(17) . 12_658
O4 O5 Zn2 99.53(12) 10_557 13_655
C18 O5 Zn2 131.5(2) . 13_655
C18 O5 O4 51.02(12) . 10_557
C11 N1 C11 108.44(18) . 10_557
C11 N1 C14 125.78(9) . .
C11 N1 C14 125.78(9) 10_557 .
O2 C1 O2 76.16(19) 16_645 .
O2 C1 C2 117.82(13) . .
O2 C1 C2 117.82(13) 16_645 .
O3 C1 O2 79.45(14) . .
O3 C1 O2 124.93(16) . 16_645
O3 C1 O2 124.93(16) 16_645 .
O3 C1 O2 79.45(14) 16_645 16_645
O3 C1 O3 75.56(19) 16_645 .
O3 C1 C2 117.24(13) 16_645 .
O3 C1 C2 117.24(13) . .
C3 C2 C1 121.34(16) 16_645 .
C3 C2 C1 121.34(16) . .
C3 C2 C3 65.7(3) 16_645 .
C3 C2 C7 82.6(2) . .
C3 C2 C7 119.0(2) 16_645 .
C3 C2 C7 82.6(2) 16_645 16_645
C3 C2 C7 119.0(2) . 16_645
C7 C2 C1 119.66(16) 16_645 .
C7 C2 C1 119.66(16) . .
C7 C2 C7 68.8(3) 16_645 .
C2 C3 C4 87.7(2) . 16_645
C2 C3 C4 120.8(3) . .
C4 C3 C4 46.2(3) . 16_645
C5 C4 C3 121.4(3) . .
C4 C5 C4 64.9(3) . 16_645
C4 C5 C6 81.8(2) 16_645 16_645
C4 C5 C6 117.4(2) . 16_645
C4 C5 C6 81.8(2) . .
C4 C5 C6 117.4(2) 16_645 .
C4 C5 C8 121.41(18) 16_645 .
C4 C5 C8 121.41(18) . .
C6 C5 C6 68.4(4) . 16_645
C6 C5 C8 121.17(16) 16_645 .
C6 C5 C8 121.17(16) . .
C5 C6 C7 122.0(3) . .
C2 C7 C6 119.4(3) . .
C9 C8 C5 121.52(17) . .
C9 C8 C13 117.85(17) . .
C13 C8 C5 120.63(17) . .
C10 C9 C8 120.29(16) . .
C9 C10 C10 133.41(10) . 10_557
C9 C10 C11 119.97(16) . .
C11 C10 C10 106.62(10) . 10_557
N1 C11 C10 109.16(15) . .
N1 C11 C12 129.65(16) . .
C12 C11 C10 121.19(16) . .
C13 C12 C11 117.44(16) . .
C12 C13 C8 123.26(18) . .
C15 C14 N1 120.56(15) 10_557 .
C15 C14 N1 120.56(15) 7_647 .
C15 C14 N1 120.56(15) 16_645 .
C15 C14 N1 120.56(15) . .
C15 C14 C15 58.7(4) 10_557 .
C15 C14 C15 90.2(4) 7_647 10_557
C15 C14 C15 58.7(4) 7_647 16_645
C15 C14 C15 118.9(3) 10_557 16_645
C15 C14 C15 90.2(4) . 16_645
C15 C14 C15 118.9(3) 7_647 .
C14 C15 C16 120.3(3) . .
C14 C15 C16 91.4(2) . 10_557
C16 C15 C16 44.0(3) . 10_557
C17 C16 C15 121.4(3) . .
C16 C17 C16 117.6(3) 16_645 10_557
C16 C17 C16 88.6(4) 7_647 10_557
C16 C17 C16 59.2(4) . 10_557
C16 C17 C16 59.2(4) 7_647 16_645
C16 C17 C16 117.6(3) 7_647 .
C16 C17 C16 88.6(4) . 16_645
C16 C17 C18 121.19(15) 7_647 .
C16 C17 C18 121.19(15) 10_557 .
C16 C17 C18 121.19(15) 16_645 .
C16 C17 C18 121.19(15) . .
O4 C18 O4 123.7(3) 10_557 .
O4 C18 O5 77.70(9) . .
O4 C18 O5 77.70(9) 10_557 7_647
O4 C18 O5 77.70(9) 10_557 .
O4 C18 O5 77.70(9) . 7_647
O4 C18 C17 118.16(13) 10_557 .
O4 C18 C17 118.16(13) . .
O5 C18 O5 126.3(3) . 7_647
O5 C18 C17 116.84(13) 7_647 .
O5 C18 C17 116.84(13) . .

loop_
_geom_bond_atom_site_label_1
_geom_bond_atom_site_label_2
_geom_bond_distance
_geom_bond_site_symmetry_2
Zn1 Zn2 2.2531(3) 15
Zn1 O1 1.9388(3) .
Zn1 O3 1.9352(15) 15
Zn1 O3 1.9352(15) .
Zn1 O4 1.926(2) 11_668
Zn2 O1 1.9442(3) .
Zn2 O2 1.9313(15) 10_558
Zn2 O2 1.9313(15) .
Zn2 O5 1.939(2) 13_556
O2 C1 1.252(2) .
O3 C1 1.248(2) .
O4 C18 1.233(2) .
O5 C18 1.238(3) .
N1 C11 1.386(2) 10_557
N1 C11 1.386(2) .
N1 C14 1.427(3) .
C1 C2 1.477(2) .
C2 C3 1.359(3) 16_645
C2 C3 1.359(3) .
C2 C7 1.385(3) .
C2 C7 1.385(3) 16_645
C3 C4 2.025(5) 16_645
C3 C4 1.394(3) .
C4 C5 1.363(3) .
C5 C6 1.382(4) 16_645
C5 C6 1.382(4) .
C5 C8 1.470(3) .
C6 C7 1.389(4) .
C8 C9 1.387(3) .
C8 C13 1.413(3) .
C9 C10 1.378(2) .
C10 C10 1.445(3) 10_557
C10 C11 1.405(2) .
C11 C12 1.386(3) .
C12 C13 1.366(3) .
C14 C15 1.344(4) 10_557
C14 C15 1.344(4) 16_645
C14 C15 1.344(4) 7_647
C14 C15 1.344(4) .
C15 C16 1.385(4) .
C15 C16 1.915(5) 10_557
C16 C17 1.346(3) .
C17 C18 1.482(3) .

loop_
_geom_torsion_atom_site_label_1
_geom_torsion_atom_site_label_2
_geom_torsion_atom_site_label_3
_geom_torsion_atom_site_label_4
_geom_torsion
_geom_torsion_site_symmetry_1
_geom_torsion_site_symmetry_4
Zn1 O3 C1 O2 1.4(3) . 16_645
Zn1 O3 C1 O2 -63.29(18) . .
Zn1 O3 C1 O3 67.2(2) . 16_645
Zn1 O3 C1 C2 -179.27(12) . .
Zn1 O4 C18 O4 0.000(0) 12_658 10_557
Zn1 O4 C18 O5 -65.96(11) 12_658 7_647
Zn1 O4 C18 O5 65.96(11) 12_658 .
Zn1 O4 C18 C17 180.0 12_658 .
Zn2 O2 C1 O2 -66.3(2) . 16_645
Zn2 O2 C1 O3 63.88(18) . .
Zn2 O2 C1 O3 0.0(3) . 16_645
Zn2 O2 C1 C2 179.24(13) . .
Zn2 O5 C18 O4 64.47(11) 13_655 10_557
Zn2 O5 C18 O4 -64.47(11) 13_655 .
Zn2 O5 C18 O5 0.0 13_655 7_647
Zn2 O5 C18 C17 180.0 13_655 .
O2 C1 C2 C3 96.3(3) 16_645 16_645
O2 C1 C2 C3 175.2(2) 16_645 .
O2 C1 C2 C3 -175.2(2) . 16_645
O2 C1 C2 C3 -96.3(3) . .
O2 C1 C2 C7 3.7(3) . .
O2 C1 C2 C7 -84.8(2) 16_645 .
O2 C1 C2 C7 -3.7(3) 16_645 16_645
O2 C1 C2 C7 84.8(2) . 16_645
O3 C1 C2 C3 -83.0(2) . 16_645
O3 C1 C2 C3 -4.1(2) . .
O3 C1 C2 C3 4.1(2) 16_645 16_645
O3 C1 C2 C3 83.0(2) 16_645 .
O3 C1 C2 C7 -177.0(2) 16_645 .
O3 C1 C2 C7 -95.9(3) 16_645 16_645
O3 C1 C2 C7 95.9(3) . .
O3 C1 C2 C7 177.0(2) . 16_645
O4 O5 C18 O4 -128.9(2) 10_557 .
O4 O5 C18 O5 -64.47(11) 10_557 7_647
O4 O5 C18 C17 115.53(11) 10_557 .
N1 C11 C12 C13 180.000(1) . .
N1 C14 C15 C16 -179.4(3) . .
N1 C14 C15 C16 145.60(11) . 10_557
C1 C2 C3 C4 -146.14(13) . 16_645
C1 C2 C3 C4 179.9(3) . .
C1 C2 C7 C6 179.9(3) . .
C2 C3 C4 C5 -0.7(5) . .
C3 C2 C3 C4 -32.97(18) 16_645 16_645
C3 C2 C3 C4 -66.9(4) 16_645 .
C3 C2 C7 C6 -58.1(4) . .
C3 C2 C7 C6 -1.2(5) 16_645 .
C3 C4 C5 C4 67.6(4) . 16_645
C3 C4 C5 C6 2.4(5) . 16_645
C3 C4 C5 C6 -58.0(4) . .
C3 C4 C5 C8 -179.6(3) . .
C4 C3 C4 C5 -51.3(3) 16_645 .
C4 C5 C6 C7 2.5(5) 16_645 .
C4 C5 C6 C7 58.6(4) . .
C4 C5 C8 C9 39.0(2) 16_645 .
C4 C5 C8 C9 -39.0(2) . .
C4 C5 C8 C13 141.0(2) . .
C4 C5 C8 C13 -141.0(2) 16_645 .
C5 C6 C7 C2 -0.7(6) . .
C5 C8 C9 C10 180.000(0) . .
C5 C8 C13 C12 180.000(0) . .
C6 C5 C6 C7 -65.3(4) 16_645 .
C6 C5 C8 C9 138.9(2) 16_645 .
C6 C5 C8 C9 -138.9(2) . .
C6 C5 C8 C13 -41.1(2) 16_645 .
C6 C5 C8 C13 41.1(2) . .
C7 C2 C3 C4 59.6(3) . .
C7 C2 C3 C4 -1.2(4) 16_645 .
C7 C2 C3 C4 93.51(19) . 16_645
C7 C2 C3 C4 32.8(3) 16_645 16_645
C7 C2 C7 C6 67.0(4) 16_645 .
C8 C5 C6 C7 -179.6(3) . .
C8 C9 C10 C10 180.000(0) . 10_557
C8 C9 C10 C11 0.000(0) . .
C9 C8 C13 C12 0.000(0) . .
C9 C10 C11 N1 180.000(1) . .
C9 C10 C11 C12 0.000(0) . .
C10 C10 C11 N1 0.000(1) 10_557 .
C10 C10 C11 C12 180.000(1) 10_557 .
C10 C11 C12 C13 0.000(1) . .
C11 N1 C11 C10 0.000(1) 10_557 .
C11 N1 C11 C12 180.000(2) 10_557 .
C11 N1 C14 C15 -124.7(2) . .
C11 N1 C14 C15 124.7(2) . 16_645
C11 N1 C14 C15 124.7(2) 10_557 10_557
C11 N1 C14 C15 55.3(2) . 7_647
C11 N1 C14 C15 55.3(2) 10_557 .
C11 N1 C14 C15 -55.3(2) 10_557 16_645
C11 N1 C14 C15 -55.3(2) . 10_557
C11 N1 C14 C15 -124.7(2) 10_557 7_647
C11 C12 C13 C8 0.000(0) . .
C13 C8 C9 C10 0.000(1) . .
C14 N1 C11 C10 180.000(1) . .
C14 N1 C11 C12 0.000(2) . .
C14 C15 C16 C17 -1.2(7) . .
C15 C14 C15 C16 71.2(5) 10_557 .
C15 C14 C15 C16 36.2(2) 10_557 10_557
C15 C14 C15 C16 0.6(3) 7_647 .
C15 C14 C15 C16 -53.1(5) 16_645 .
C15 C14 C15 C16 -34.40(11) 7_647 10_557
C15 C14 C15 C16 -88.1(3) 16_645 10_557
C15 C16 C17 C16 54.4(5) . 16_645
C15 C16 C17 C16 -69.3(5) . 10_557
C15 C16 C17 C16 0.6(3) . 7_647
C15 C16 C17 C18 -179.4(3) . .
C16 C15 C16 C17 54.4(4) 10_557 .
C16 C17 C18 O4 125.3(2) . .
C16 C17 C18 O4 54.7(2) 10_557 .
C16 C17 C18 O4 -54.7(2) 7_647 .
C16 C17 C18 O4 125.3(2) 7_647 10_557
C16 C17 C18 O4 -125.3(2) 16_645 .
C16 C17 C18 O4 54.7(2) 16_645 10_557
C16 C17 C18 O4 -125.3(2) 10_557 10_557
C16 C17 C18 O4 -54.7(2) . 10_557
C16 C17 C18 O5 35.3(2) 7_647 .
C16 C17 C18 O5 -144.7(2) 7_647 7_647
C16 C17 C18 O5 144.7(2) 16_645 7_647
C16 C17 C18 O5 -144.7(2) . .
C16 C17 C18 O5 35.3(2) . 7_647
C16 C17 C18 O5 -35.3(2) 16_645 .
C16 C17 C18 O5 -35.3(2) 10_557 7_647
C16 C17 C18 O5 144.7(2) 10_557 .
